data_4124752
loop_
_publ_author_name
'Zhou, Zhen'
'He, Cheng'
'Xiu, Jinghai'
'Yang, Lu'
'Duan, Chunying'

_publ_section_title
;
 Metal-Organic Polymers Containing Discrete Single-Walled Nanotube as a
 Heterogeneous Catalyst for the Cycloaddition of Carbon Dioxide to
 Epoxides.
;
_journal_issue 48
_journal_name_full 'Journal of the American Chemical Society'
_journal_page_first 15066
_journal_page_last 15069
_journal_paper_doi 10.1021/jacs.5b07925
_journal_volume 137
_journal_year 2015
_chemical_formula_sum 'C35 H35 N Ni3 O16'
_chemical_formula_weight 901.77
_chemical_name_systematic
; 
 ? 
;
_space_group_IT_number 5
_symmetry_cell_setting monoclinic
_symmetry_space_group_name_Hall 'C 2y'
_symmetry_space_group_name_H-M 'C 1 2 1'
_atom_sites_solution_hydrogens geom
_atom_sites_solution_primary direct
_atom_sites_solution_secondary difmap
_audit_creation_method SHELXL-97
_cell_angle_alpha 90.00
_cell_angle_beta 114.924(10)
_cell_angle_gamma 90.00
_cell_formula_units_Z 4
_cell_length_a 24.274(4)
_cell_length_b 25.634(4)
_cell_length_c 11.0898(15)
_cell_measurement_temperature 220(2)
_cell_volume 6257.9(17)
_computing_cell_refinement 'Bruker SMART'
_computing_data_collection 'Bruker SMART'
_computing_data_reduction 'Bruker SAINT'
_computing_molecular_graphics 'Bruker SHELXTL'
_computing_publication_material 'Bruker SHELXTL'
_computing_structure_refinement 'SHELXL-97 (Sheldrick, 1997)'
_computing_structure_solution 'SHELXS-97 (Sheldrick, 1990)'
_diffrn_ambient_temperature 220(2)
_diffrn_measured_fraction_theta_full 0.999
_diffrn_measured_fraction_theta_max 0.999
_diffrn_measurement_device_type 'CCD area detector'
_diffrn_measurement_method 'phi and omega scans'
_diffrn_radiation_monochromator graphite
_diffrn_radiation_source 'fine-focus sealed tube'
_diffrn_radiation_type MoK\a
_diffrn_radiation_wavelength 0.71073
_diffrn_reflns_av_R_equivalents 0.1286
_diffrn_reflns_av_sigmaI/netI 0.1853
_diffrn_reflns_limit_h_max 28
_diffrn_reflns_limit_h_min -28
_diffrn_reflns_limit_k_max 30
_diffrn_reflns_limit_k_min -27
_diffrn_reflns_limit_l_max 13
_diffrn_reflns_limit_l_min -13
_diffrn_reflns_number 27436
_diffrn_reflns_theta_full 25.00
_diffrn_reflns_theta_max 25.00
_diffrn_reflns_theta_min 1.59
_exptl_absorpt_coefficient_mu 0.938
_exptl_absorpt_correction_T_max 0.8346
_exptl_absorpt_correction_T_min 0.7534
_exptl_crystal_colour green
_exptl_crystal_density_diffrn 0.957
_exptl_crystal_density_method 'not measured'
_exptl_crystal_description needle
_exptl_crystal_F_000 1856
_exptl_crystal_size_max 0.32
_exptl_crystal_size_mid 0.22
_exptl_crystal_size_min 0.20
_platon_squeeze_details
;
;
_refine_diff_density_max 0.514
_refine_diff_density_min -0.563
_refine_diff_density_rms 0.091
_refine_ls_abs_structure_details 'Flack H D (1983), Acta Cryst. A39, 876-881'
_refine_ls_abs_structure_Flack 0.38(4)
_refine_ls_extinction_method none
_refine_ls_goodness_of_fit_ref 1.011
_refine_ls_hydrogen_treatment mixed
_refine_ls_matrix_type full
_refine_ls_number_parameters 497
_refine_ls_number_reflns 10080
_refine_ls_number_restraints 1404
_refine_ls_restrained_S_all 0.987
_refine_ls_R_factor_all 0.1481
_refine_ls_R_factor_gt 0.0782
_refine_ls_shift/su_max 0.000
_refine_ls_shift/su_mean 0.000
_refine_ls_structure_factor_coef Fsqd
_refine_ls_weighting_details 'calc w=1/[\s^2^(Fo^2^)+(0.0382P)^2^+0.0000P] where P=(Fo^2^+2Fc^2^)/3'
_refine_ls_weighting_scheme calc
_refine_ls_wR_factor_gt 0.1577
_refine_ls_wR_factor_ref 0.1770
_reflns_number_gt 4692
_reflns_number_total 10080
_reflns_threshold_expression >2sigma(I)
_cod_data_source_file ja5b07925_si_003.cif
_cod_data_source_block Ni-TCPE2
_cod_depositor_comments
;
The following automatic conversions were performed:

'_symmetry_cell_setting' value 'Monoclinic' changed to 'monoclinic'
according to
/usr/data/users/saulius/crontab/automatic-downloads/rss-feeds/ACS/lib/dictionaries/cif_core.dic
dictionary named 'cif_core.dic' version 2.4.2 from 2011-04-26.

Automatic conversion script
Id: cif_fix_values 4268 2015-11-12 08:31:59Z antanas 

 Adding full bibliography for 4124750--4124752.cif.
;
_cod_original_cell_volume 6257.8(16)
_cod_original_sg_symbol_H-M 'C2  '
_cod_database_code 4124752

loop_
_symmetry_equiv_pos_as_xyz
'x, y, z'
'-x, y, -z'
'x+1/2, y+1/2, z'
'-x+1/2, y+1/2, -z'

loop_
_atom_site_label
_atom_site_type_symbol
_atom_site_fract_x
_atom_site_fract_y
_atom_site_fract_z
_atom_site_U_iso_or_equiv
_atom_site_adp_type
_atom_site_occupancy
_atom_site_symmetry_multiplicity
_atom_site_calc_flag
_atom_site_refinement_flags
Ni1 Ni 0.74394(10) 0.42056(6) 1.02015(17) 0.0712(7) Uani 1 1 d U
Ni2 Ni 0.75579(9) 0.46172(6) 0.48234(17) 0.0593(6) Uani 1 1 d U
Ni3 Ni 0.74908(12) 0.43908(11) 0.7498(2) 0.0588(4) Uani 1 1 d U
O2 O 0.6992(4) 0.3773(3) 0.7137(7) 0.057(2) Uani 1 1 d U
C13 C 0.5278(5) 0.0869(4) 0.6589(10) 0.029(2) Uani 1 1 d U
H13A H 0.4869 0.0936 0.6353 0.034 Uiso 1 1 calc R
C30 C 0.9769(5) 0.7123(4) 0.9489(11) 0.031(3) Uani 1 1 d U
C29 C 0.5251(4) 0.1740(4) 0.5498(10) 0.023(2) Uani 1 1 d DU
C12 C 0.5543(5) 0.1225(4) 0.6173(11) 0.031(3) Uani 1 1 d DU
O5 O 0.8176(3) 0.4963(3) 0.7983(7) 0.0481(19) Uani 1 1 d U
C26 C 0.9433(5) 0.7573(4) 0.8741(11) 0.026(2) Uani 1 1 d U
C6 C 0.5709(5) 0.2571(5) 0.5316(12) 0.035(3) Uani 1 1 d U
H6A H 0.5511 0.2529 0.4399 0.042 Uiso 1 1 calc R
C18 C 0.9256(5) 0.6221(4) 0.9684(11) 0.027(2) Uani 1 1 d U
H18A H 0.9422 0.6257 1.0604 0.033 Uiso 1 1 calc R
C5 C 0.5631(5) 0.2224(5) 0.6105(11) 0.033(3) Uani 1 1 d U
C25 C 0.9789(5) 0.7933(4) 0.8350(11) 0.030(2) Uani 1 1 d U
H25A H 1.0195 0.7891 0.8516 0.036 Uiso 1 1 calc R
O1 O 0.6885(5) 0.3606(4) 0.9109(8) 0.069(2) Uani 1 1 d U
C20 C 0.9114(5) 0.6541(4) 0.7482(10) 0.029(2) Uani 1 1 d U
H20A H 0.9144 0.6797 0.6916 0.035 Uiso 1 1 calc R
C2 C 0.6346(6) 0.3056(5) 0.7268(11) 0.051(3) Uani 1 1 d U
C23 C 0.8850(6) 0.8458(5) 0.7313(11) 0.034(3) Uani 1 1 d U
C19 C 0.9396(5) 0.6616(4) 0.8944(11) 0.027(2) Uani 1 1 d U
C16 C 0.8645(5) 0.5704(4) 0.7787(8) 0.031(2) Uani 1 1 d DU
C4 C 0.5873(5) 0.2315(5) 0.7439(11) 0.037(3) Uani 1 1 d U
H4A H 0.5772 0.2093 0.7978 0.044 Uiso 1 1 calc R
C3 C 0.6273(6) 0.2738(5) 0.8036(12) 0.043(3) Uani 1 1 d U
H3A H 0.6470 0.2776 0.8955 0.052 Uiso 1 1 calc R
C21 C 0.8808(5) 0.6086(4) 0.6991(10) 0.026(2) Uani 1 1 d DU
H21A H 0.8694 0.6012 0.6097 0.031 Uiso 1 1 calc R
C9 C 0.6120(6) 0.0294(5) 0.7607(12) 0.039(3) Uani 1 1 d U
C17 C 0.8917(5) 0.5821(4) 0.9179(10) 0.027(2) Uani 1 1 d DU
H17A H 0.8845 0.5594 0.9752 0.033 Uiso 1 1 calc R
O6 O 0.8091(4) 0.5148(4) 0.5974(7) 0.052(2) Uani 1 1 d U
C7 C 0.6108(6) 0.3027(5) 0.5874(11) 0.042(3) Uani 1 1 d U
H7A H 0.6192 0.3271 0.5355 0.051 Uiso 1 1 calc R
O10 O 0.7100(3) 0.4701(3) 0.8712(6) 0.0493(19) Uani 1 1 d U
H10B H 0.7233 0.5055 0.8987 0.059 Uiso 1 1 calc R
H10C H 0.6660 0.4688 0.8284 0.059 Uiso 1 1 calc R
C24 C 0.9398(5) 0.8381(5) 0.7643(10) 0.039(3) Uani 1 1 d U
H24A H 0.9597 0.8646 0.7410 0.047 Uiso 1 1 calc R
C14 C 0.5482(5) 0.0406(4) 0.7314(10) 0.027(2) Uani 1 1 d U
H14A H 0.5241 0.0195 0.7581 0.033 Uiso 1 1 calc R
C1 C 0.6735(6) 0.3515(5) 0.7845(12) 0.055(3) Uani 1 1 d U
C28 C 0.8555(6) 0.8087(5) 0.7710(11) 0.039(3) Uani 1 1 d U
H28A H 0.8146 0.8127 0.7521 0.046 Uiso 1 1 calc R
O13 O 0.6935(3) 0.4701(3) 0.5684(8) 0.059(2) Uani 1 1 d U
H13B H 0.6832 0.5063 0.5745 0.071 Uiso 1 1 calc R
H13C H 0.6568 0.4498 0.5227 0.071 Uiso 1 1 calc R
O9 O 0.8021(3) 0.3991(3) 0.9305(7) 0.0470(19) Uani 1 1 d U
H9A H 0.8037 0.3617 0.9189 0.056 Uiso 1 1 calc R
H9B H 0.8428 0.4132 0.9763 0.056 Uiso 1 1 calc R
C10 C 0.6483(6) 0.0643(5) 0.7240(12) 0.041(3) Uani 1 1 d U
H10A H 0.6887 0.0560 0.7465 0.049 Uiso 1 1 calc R
C11 C 0.6224(4) 0.1146(5) 0.6492(10) 0.027(2) Uani 1 1 d U
H11A H 0.6451 0.1382 0.6250 0.032 Uiso 1 1 calc R
O14 O 0.7219(4) 0.5090(4) 0.3216(8) 0.077(3) Uani 1 1 d U
H14D H 0.6932 0.5271 0.3248 0.092 Uiso 1 1 d R
H14C H 0.7085 0.4908 0.2509 0.115 Uiso 1 1 d R
N1 N 0.8174(4) 0.4286(4) 0.4322(9) 0.068(2) Uani 1 1 d DU
O12 O 0.7783(5) 0.3600(4) 1.1591(8) 0.098(4) Uani 1 1 d U
H12B H 0.7503 0.3383 1.1495 0.118 Uiso 1 1 d R
H12A H 0.8067 0.3448 1.1471 0.147 Uiso 1 1 d R
O16 O 0.8275(4) 0.3314(4) 0.6713(8) 0.108(3) Uani 1 1 d U
C31 C 0.8174(5) 0.3666(5) 0.6111(10) 0.064(3) Uani 1 1 d DU
O15 O 0.7845(4) 0.3998(4) 0.6389(8) 0.069(2) Uani 1 1 d DU
C35 C 0.8784(4) 0.4541(3) 0.4831(10) 0.070(3) Uani 1 1 d DU
H35A H 0.8772 0.4833 0.4265 0.084 Uiso 1 1 calc R
H35B H 0.8894 0.4672 0.5724 0.084 Uiso 1 1 calc R
C27 C 0.8851(5) 0.7681(4) 0.8350(10) 0.028(2) Uani 1 1 d U
H27A H 0.8625 0.7433 0.8562 0.034 Uiso 1 1 calc R
C34 C 0.9243(5) 0.4151(4) 0.4841(12) 0.092(3) Uani 1 1 d DU
H34A H 0.9653 0.4251 0.5439 0.111 Uiso 1 1 calc R
H34B H 0.9221 0.4090 0.3958 0.111 Uiso 1 1 calc R
C32 C 0.8336(5) 0.3764(5) 0.4943(11) 0.096(3) Uani 1 1 d DU
H32A H 0.8118 0.3505 0.4257 0.116 Uiso 1 1 calc R
C33 C 0.9021(5) 0.3681(4) 0.5360(12) 0.091(3) Uani 1 1 d DU
H33A H 0.9235 0.3659 0.6320 0.110 Uiso 1 1 calc R
H33B H 0.9089 0.3361 0.4977 0.110 Uiso 1 1 calc R
C15 C 0.8246(6) 0.5239(5) 0.7232(12) 0.047(3) Uani 1 1 d DU
O11 O 0.6781(5) 0.4463(5) 1.0872(10) 0.125(4) Uani 1 1 d U
H11D H 0.6587 0.4207 1.0990 0.150 Uiso 1 1 d R
H11E H 0.6531 0.4656 1.0266 0.150 Uiso 1 1 d R
O3 O 0.6214(3) -0.0400(3) 0.9037(8) 0.055(2) Uani 1 1 d U
C8 C 0.6461(6) -0.0130(5) 0.8402(11) 0.031(2) Uani 1 1 d U
O4 O 0.6853(4) -0.0295(3) 0.8484(7) 0.048(2) Uani 1 1 d U
O8 O 0.8958(4) 0.9255(3) 0.6238(8) 0.053(2) Uani 1 1 d U
C22 C 0.8643(6) 0.9009(5) 0.6502(12) 0.047(3) Uani 1 1 d U
O7 O 0.7944(3) 0.9007(3) 0.6357(7) 0.048(2) Uani 1 1 d U

loop_
_atom_site_aniso_label
_atom_site_aniso_U_11
_atom_site_aniso_U_22
_atom_site_aniso_U_33
_atom_site_aniso_U_23
_atom_site_aniso_U_13
_atom_site_aniso_U_12
Ni1 0.1120(16) 0.0815(16) 0.0315(9) -0.0316(10) 0.0413(10) -0.0703(13)
Ni2 0.0795(13) 0.0641(13) 0.0381(10) -0.0202(10) 0.0286(10) -0.0464(11)
Ni3 0.0924(9) 0.0569(7) 0.0300(5) -0.0167(5) 0.0288(5) -0.0531(6)
O2 0.078(4) 0.067(4) 0.031(3) -0.011(3) 0.027(3) -0.046(3)
C13 0.028(5) 0.031(5) 0.023(4) -0.007(4) 0.007(4) 0.016(4)
C30 0.038(5) 0.031(5) 0.028(5) -0.008(4) 0.018(4) 0.001(4)
C29 0.036(5) 0.020(4) 0.021(4) -0.006(3) 0.019(3) -0.021(3)
C12 0.034(5) 0.032(5) 0.021(4) -0.002(4) 0.006(4) 0.002(4)
O5 0.067(4) 0.047(4) 0.029(3) -0.013(3) 0.019(3) -0.046(3)
C26 0.030(5) 0.018(4) 0.023(4) -0.003(4) 0.003(4) -0.006(4)
C6 0.042(5) 0.046(5) 0.018(4) -0.009(4) 0.014(4) -0.003(5)
C18 0.035(5) 0.020(4) 0.021(4) 0.005(4) 0.006(4) -0.008(4)
C5 0.033(5) 0.030(5) 0.026(5) -0.011(4) 0.001(4) -0.007(4)
C25 0.040(5) 0.027(5) 0.028(5) 0.008(4) 0.020(4) -0.012(4)
O1 0.110(5) 0.062(4) 0.033(4) -0.014(4) 0.026(4) -0.054(4)
C20 0.034(5) 0.033(5) 0.017(4) 0.004(4) 0.007(4) -0.007(4)
C2 0.068(6) 0.045(5) 0.030(5) -0.021(5) 0.011(5) -0.028(5)
C23 0.044(5) 0.030(5) 0.020(4) 0.003(4) 0.005(4) 0.016(5)
C19 0.031(5) 0.028(5) 0.024(4) 0.008(4) 0.012(4) -0.009(4)
C16 0.044(4) 0.030(4) 0.029(4) 0.006(4) 0.025(4) -0.016(4)
C4 0.047(5) 0.038(5) 0.028(4) 0.009(4) 0.019(4) -0.014(4)
C3 0.059(5) 0.046(5) 0.020(5) -0.007(4) 0.013(4) -0.028(5)
C21 0.035(5) 0.035(5) 0.009(4) 0.000(4) 0.011(4) -0.017(4)
C9 0.046(5) 0.040(5) 0.031(5) -0.002(4) 0.015(4) 0.019(5)
C17 0.032(5) 0.027(5) 0.026(4) 0.005(4) 0.014(4) -0.007(4)
O6 0.078(4) 0.056(4) 0.024(3) -0.008(3) 0.023(3) -0.042(3)
C7 0.063(6) 0.041(5) 0.022(4) -0.005(4) 0.018(4) -0.027(5)
O10 0.066(4) 0.052(4) 0.027(3) -0.020(3) 0.017(3) -0.048(3)
C24 0.050(5) 0.036(5) 0.025(4) 0.003(4) 0.010(4) -0.002(5)
C14 0.030(5) 0.030(5) 0.022(4) -0.004(4) 0.011(4) 0.011(4)
C1 0.080(5) 0.054(5) 0.026(4) -0.012(4) 0.019(4) -0.041(4)
C28 0.041(5) 0.038(5) 0.028(4) 0.004(4) 0.006(4) 0.012(4)
O13 0.078(4) 0.053(4) 0.049(4) -0.017(4) 0.029(3) -0.046(4)
O9 0.078(4) 0.031(3) 0.034(3) -0.017(3) 0.027(3) -0.040(3)
C10 0.052(5) 0.040(5) 0.033(5) -0.002(4) 0.021(4) 0.018(5)
C11 0.018(4) 0.039(5) 0.027(4) 0.002(4) 0.013(4) 0.008(4)
O14 0.105(6) 0.067(5) 0.040(4) -0.014(4) 0.013(4) -0.063(4)
N1 0.090(5) 0.091(6) 0.050(4) -0.025(5) 0.055(4) -0.035(5)
O12 0.144(8) 0.108(8) 0.039(5) -0.019(5) 0.036(5) -0.086(6)
O16 0.120(7) 0.118(7) 0.063(5) 0.007(5) 0.017(5) -0.074(6)
C31 0.083(5) 0.061(5) 0.050(5) -0.009(5) 0.029(4) -0.026(5)
O15 0.079(4) 0.081(4) 0.050(4) -0.009(4) 0.031(3) -0.049(4)
C35 0.077(5) 0.091(6) 0.053(5) -0.003(5) 0.038(4) -0.040(5)
C27 0.029(5) 0.027(4) 0.035(5) 0.011(4) 0.018(4) -0.002(4)
C34 0.100(7) 0.089(7) 0.081(6) -0.012(6) 0.032(6) -0.051(6)
C32 0.095(6) 0.095(6) 0.080(6) -0.021(6) 0.019(6) -0.037(6)
C33 0.096(6) 0.099(7) 0.080(6) -0.009(6) 0.038(5) -0.034(6)
C15 0.058(5) 0.054(5) 0.031(4) -0.015(4) 0.023(4) -0.035(4)
O11 0.165(8) 0.147(9) 0.102(7) -0.069(6) 0.094(6) -0.114(7)
O3 0.040(4) 0.060(5) 0.039(4) 0.017(4) -0.007(3) 0.000(4)
C8 0.036(6) 0.045(6) 0.027(5) 0.017(4) 0.027(4) 0.015(5)
O4 0.051(5) 0.061(5) 0.037(4) 0.025(4) 0.022(4) 0.012(4)
O8 0.058(5) 0.046(5) 0.046(4) 0.020(4) 0.014(4) 0.030(4)
C22 0.051(7) 0.051(7) 0.033(6) 0.008(5) 0.010(5) 0.026(6)
O7 0.045(4) 0.074(5) 0.020(3) 0.012(3) 0.008(3) 0.039(4)

loop_
_atom_type_symbol
_atom_type_description
_atom_type_scat_dispersion_real
_atom_type_scat_dispersion_imag
_atom_type_scat_source
C C 0.0033 0.0016 'International Tables Vol C Tables 4.2.6.8 and 6.1.1.4'
H H 0.0000 0.0000 'International Tables Vol C Tables 4.2.6.8 and 6.1.1.4'
N N 0.0061 0.0033 'International Tables Vol C Tables 4.2.6.8 and 6.1.1.4'
O O 0.0106 0.0060 'International Tables Vol C Tables 4.2.6.8 and 6.1.1.4'
Ni Ni 0.3393 1.1124 'International Tables Vol C Tables 4.2.6.8 and 6.1.1.4'

loop_
_geom_angle_atom_site_label_1
_geom_angle_atom_site_label_2
_geom_angle_atom_site_label_3
_geom_angle
_geom_angle_site_symmetry_1
_geom_angle_site_symmetry_3
O10 Ni1 O1 92.8(3) . .
O10 Ni1 O12 172.2(3) . .
O1 Ni1 O12 80.8(3) . .
O10 Ni1 O9 84.2(3) . .
O1 Ni1 O9 86.0(4) . .
O12 Ni1 O9 90.9(4) . .
O10 Ni1 O11 89.0(4) . .
O1 Ni1 O11 92.1(4) . .
O12 Ni1 O11 95.6(4) . .
O9 Ni1 O11 172.9(4) . .
O10 Ni1 O4 96.8(3) . 4_657
O1 Ni1 O4 168.4(4) . 4_657
O12 Ni1 O4 89.2(3) . 4_657
O9 Ni1 O4 88.4(3) . 4_657
O11 Ni1 O4 94.7(3) . 4_657
O6 Ni2 N1 96.4(4) . .
O6 Ni2 O14 94.1(3) . .
N1 Ni2 O14 94.8(4) . .
O6 Ni2 O7 174.8(4) . 4_646
N1 Ni2 O7 79.2(4) . 4_646
O14 Ni2 O7 89.0(3) . 4_646
O6 Ni2 O13 92.2(3) . .
N1 Ni2 O13 159.1(4) . .
O14 Ni2 O13 103.6(4) . .
O7 Ni2 O13 91.2(3) 4_646 .
O6 Ni2 O15 94.8(3) . .
N1 Ni2 O15 83.6(4) . .
O14 Ni2 O15 171.1(3) . .
O7 Ni2 O15 82.1(3) 4_646 .
O13 Ni2 O15 76.7(4) . .
O2 Ni3 O15 81.8(4) . .
O2 Ni3 O13 91.1(3) . .
O15 Ni3 O13 82.6(4) . .
O2 Ni3 O10 91.7(3) . .
O15 Ni3 O10 172.6(4) . .
O13 Ni3 O10 101.2(4) . .
O2 Ni3 O5 168.9(5) . .
O15 Ni3 O5 90.6(4) . .
O13 Ni3 O5 95.9(3) . .
O10 Ni3 O5 95.4(3) . .
O2 Ni3 O9 83.0(3) . .
O15 Ni3 O9 95.1(4) . .
O13 Ni3 O9 173.9(4) . .
O10 Ni3 O9 80.6(3) . .
O5 Ni3 O9 89.8(3) . .
C1 O2 Ni3 132.7(7) . .
C12 C13 C14 133.4(11) . .
C30 C30 C26 127.5(6) 2_757 .
C30 C30 C19 121.4(6) 2_757 .
C26 C30 C19 110.3(8) . .
C29 C29 C12 120.5(5) 2_656 .
C29 C29 C5 124.9(6) 2_656 .
C12 C29 C5 114.5(8) . .
C13 C12 C29 125.3(11) . .
C13 C12 C11 117.6(10) . .
C29 C12 C11 116.9(10) . .
C15 O5 Ni3 125.5(7) . .
C27 C26 C25 117.3(10) . .
C27 C26 C30 128.2(11) . .
C25 C26 C30 114.5(11) . .
C5 C6 C7 120.6(11) . .
C17 C18 C19 125.3(11) . .
C6 C5 C4 119.3(12) . .
C6 C5 C29 119.1(10) . .
C4 C5 C29 121.6(12) . .
C26 C25 C24 108.8(10) . .
C1 O1 Ni1 125.2(8) . .
C21 C20 C19 117.9(10) . .
C3 C2 C1 118.4(11) . .
C3 C2 C7 127.3(12) . .
C1 C2 C7 114.3(12) . .
C24 C23 C28 115.8(12) . .
C24 C23 C22 110.1(12) . .
C28 C23 C22 134.0(12) . .
C18 C19 C20 115.1(10) . .
C18 C19 C30 127.5(10) . .
C20 C19 C30 117.2(10) . .
C17 C16 C21 112.9(9) . .
C17 C16 C15 122.2(9) . .
C21 C16 C15 124.9(9) . .
C5 C4 C3 122.3(12) . .
C2 C3 C4 116.6(11) . .
C20 C21 C16 124.3(9) . .
C8 C9 C10 112.7(11) . .
C8 C9 C14 124.7(12) . .
C10 C9 C14 122.1(11) . .
C18 C17 C16 123.7(10) . .
C15 O6 Ni2 129.9(7) . .
C2 C7 C6 113.4(11) . .
Ni1 O10 Ni3 98.7(4) . .
C23 C24 C25 130.3(12) . .
C13 C14 C9 112.1(11) . .
O1 C1 O2 122.8(10) . .
O1 C1 C2 116.3(12) . .
O2 C1 C2 120.1(11) . .
C27 C28 C23 119.4(12) . .
Ni3 O13 Ni2 95.9(4) . .
Ni1 O9 Ni3 93.3(3) . .
C9 C10 C11 121.6(11) . .
C10 C11 C12 113.1(10) . .
C32 N1 C35 101.1(8) . .
C32 N1 Ni2 109.8(7) . .
C35 N1 Ni2 116.7(7) . .
O16 C31 O15 113.8(12) . .
O16 C31 C32 125.8(12) . .
O15 C31 C32 120.2(11) . .
C31 O15 Ni3 158.6(8) . .
C31 O15 Ni2 107.7(8) . .
Ni3 O15 Ni2 92.6(4) . .
C34 C35 N1 109.1(8) . .
C28 C27 C26 128.2(11) . .
C35 C34 C33 98.6(6) . .
N1 C32 C31 115.5(10) . .
N1 C32 C33 107.8(8) . .
C31 C32 C33 110.8(9) . .
C34 C33 C32 106.6(8) . .
O5 C15 O6 126.6(10) . .
O5 C15 C16 117.2(10) . .
O6 C15 C16 115.3(10) . .
O4 C8 O3 111.0(12) . .
O4 C8 C9 131.0(13) . .
O3 C8 C9 117.5(11) . .
C8 O4 Ni1 140.0(9) . 4_647
O8 C22 C23 122.8(12) . .
O8 C22 O7 140.4(12) . .
C23 C22 O7 96.8(10) . .
C22 O7 Ni2 111.6(6) . 4_656

loop_
_geom_bond_atom_site_label_1
_geom_bond_atom_site_label_2
_geom_bond_distance
_geom_bond_site_symmetry_2
Ni1 O10 1.967(7) .
Ni1 O1 2.067(8) .
Ni1 O12 2.097(10) .
Ni1 O9 2.114(8) .
Ni1 O11 2.131(12) .
Ni1 O4 2.146(8) 4_657
Ni2 O6 1.939(8) .
Ni2 N1 1.991(11) .
Ni2 O14 2.022(9) .
Ni2 O7 2.073(7) 4_646
Ni2 O13 2.112(9) .
Ni2 O15 2.236(9) .
Ni3 O2 1.931(8) .
Ni3 O15 2.039(11) .
Ni3 O13 2.053(8) .
Ni3 O10 2.103(8) .
Ni3 O5 2.110(7) .
Ni3 O9 2.133(8) .
O2 C1 1.361(15) .
C13 C12 1.308(16) .
C13 C14 1.400(14) .
C30 C30 1.21(2) 2_757
C30 C26 1.452(13) .
C30 C19 1.555(14) .
C29 C29 1.254(19) 2_656
C29 C12 1.535(12) .
C29 C5 1.523(13) .
C12 C11 1.551(15) .
O5 C15 1.158(14) .
C26 C27 1.322(14) .
C26 C25 1.450(15) .
C6 C5 1.317(16) .
C6 C7 1.476(15) .
C18 C17 1.286(14) .
C18 C19 1.430(15) .
C5 C4 1.362(15) .
C25 C24 1.485(15) .
O1 C1 1.312(14) .
C20 C21 1.367(14) .
C20 C19 1.483(15) .
C2 C3 1.245(14) .
C2 C1 1.475(14) .
C2 C7 1.405(14) .
C23 C24 1.238(15) .
C23 C28 1.372(17) .
C23 C22 1.636(17) .
C16 C17 1.432(10) .
C16 C21 1.478(10) .
C16 C15 1.496(8) .
C4 C3 1.419(15) .
C9 C8 1.423(15) .
C9 C10 1.430(18) .
C9 C14 1.472(15) .
O6 C15 1.305(14) .
C28 C27 1.294(14) .
C10 C11 1.519(15) .
N1 C32 1.480(9) .
N1 C35 1.495(8) .
O16 C31 1.089(12) .
C31 O15 1.289(8) .
C31 C32 1.525(9) .
C35 C34 1.494(8) .
C34 C33 1.528(8) .
C32 C33 1.541(9) .
O3 C8 1.301(13) .
C8 O4 1.009(12) .
O4 Ni1 2.146(8) 4_647
O8 C22 1.120(15) .
C22 O7 1.636(15) .
O7 Ni2 2.073(7) 4_656

loop_
_platon_squeeze_void_nr
_platon_squeeze_void_average_x
_platon_squeeze_void_average_y
_platon_squeeze_void_average_z
_platon_squeeze_void_volume
_platon_squeeze_void_count_electrons
_platon_squeeze_void_content
1 0.000 0.167 -0.017 1526 419 ' '
2 0.500 0.667 0.267 1526 419 ' '
